data_1561497
loop_
_publ_author_name
'Yohannan, Jinu P.'
'Vidyasagar, Kanamaluru'

_publ_section_title
;
 Syntheses and structural characterization of non-centrosymmetric
 Na2M2M'S6 (M, M&#x2032;=Ga, In, Si, Ge, Sn, Zn, Cd) sulfides
;
_journal_name_full 'Journal of Solid State Chemistry'
_journal_page_first 147
_journal_page_last 155
_journal_paper_doi 10.1016/j.jssc.2016.03.026
_journal_volume 238
_journal_year 2016
_chemical_formula_sum 'Ga2 Ge Na2 S6'
_chemical_formula_weight 450.43
_space_group_IT_number 43
_space_group_name_Hall 'F 2 -2d'
_space_group_name_H-M_alt 'F d d 2'
_symmetry_cell_setting orthorhombic
_symmetry_space_group_name_Hall 'F 2 -2d'
_symmetry_space_group_name_H-M 'F d d 2'
_atom_sites_solution_primary direct
_atom_sites_solution_secondary difmap
_audit_creation_method SHELXL-97
_cell_angle_alpha 90.00
_cell_angle_beta 90.00
_cell_angle_gamma 90.00
_cell_formula_units_Z 8
_cell_length_a 12.4051(11)
_cell_length_b 22.7301(14)
_cell_length_c 7.2737(5)
_cell_measurement_reflns_used 643
_cell_measurement_temperature 293(2)
_cell_measurement_theta_max 23.676
_cell_measurement_theta_min 3.369
_cell_volume 2051.0(3)
_computing_cell_refinement APEXII,Bruker,2004
_computing_data_collection APEXII,Bruker,2004
_computing_data_reduction SAINT,Bruker,2004
_computing_molecular_graphics 'ORTEP-3 (Farrugia, 1997)'
_computing_publication_material 'SHELXL-97 (Sheldrick, 1997)'
_computing_structure_refinement 'SHELXL-97 (Sheldrick, 1997)'
_computing_structure_solution 'SHELXS-97 (Sheldrick, 1997)'
_diffrn_ambient_temperature 293(2)
_diffrn_measured_fraction_theta_full 1.000
_diffrn_measured_fraction_theta_max 1.000
_diffrn_measurement_device_type 'Bruker ApexII ccd area detector'
_diffrn_measurement_method 'phi and omega scans'
_diffrn_radiation_monochromator graphite
_diffrn_radiation_source 'fine-focus sealed tube'
_diffrn_radiation_type MoK\a
_diffrn_radiation_wavelength 0.71073
_diffrn_reflns_av_R_equivalents 0.0346
_diffrn_reflns_av_sigmaI/netI 0.0594
_diffrn_reflns_limit_h_max 10
_diffrn_reflns_limit_h_min -14
_diffrn_reflns_limit_k_max 27
_diffrn_reflns_limit_k_min -22
_diffrn_reflns_limit_l_max 8
_diffrn_reflns_limit_l_min -8
_diffrn_reflns_number 2092
_diffrn_reflns_theta_full 25.35
_diffrn_reflns_theta_max 25.35
_diffrn_reflns_theta_min 3.37
_exptl_absorpt_coefficient_mu 9.363
_exptl_absorpt_correction_T_max 0.755
_exptl_absorpt_correction_T_min 0.644
_exptl_absorpt_correction_type multi-scan
_exptl_absorpt_process_details SADABS(Bruker,2004)
_exptl_crystal_colour yellow
_exptl_crystal_density_diffrn 2.918
_exptl_crystal_density_method 'not measured'
_exptl_crystal_description block
_exptl_crystal_F_000 1695
_exptl_crystal_size_max 0.06
_exptl_crystal_size_mid 0.04
_exptl_crystal_size_min 0.03
_refine_diff_density_max 0.538
_refine_diff_density_min -0.614
_refine_diff_density_rms 0.139
_refine_ls_abs_structure_details 'Flack H D (1983), Acta Cryst. A39, 876-881'
_refine_ls_abs_structure_Flack 0.03(2)
_refine_ls_extinction_coef 0.0001
_refine_ls_extinction_method SHELXL
_refine_ls_goodness_of_fit_ref 1.037
_refine_ls_matrix_type full
_refine_ls_number_parameters 51
_refine_ls_number_reflns 897
_refine_ls_number_restraints 1
_refine_ls_restrained_S_all 1.036
_refine_ls_R_factor_all 0.0389
_refine_ls_R_factor_gt 0.0325
_refine_ls_shift/su_max 0.000
_refine_ls_shift/su_mean 0.000
_refine_ls_structure_factor_coef Fsqd
_refine_ls_weighting_details 'calc w=1/[\s^2^(Fo^2^)+(0.0180P)^2^+0.0000P] where P=(Fo^2^+2Fc^2^)/3'
_refine_ls_weighting_scheme calc
_refine_ls_wR_factor_gt 0.0595
_refine_ls_wR_factor_ref 0.0623
_reflns_number_gt 818
_reflns_number_total 897
_reflns_threshold_expression >2sigma(I)
_cod_data_source_file JSSC-2016-238-147.cif
_cod_data_source_block Na2Ga2GeS6
_cod_original_sg_symbol_Hall F2-2d
_cod_original_sg_symbol_H-M Fdd2
_cod_database_code 1561497

loop_
_symmetry_equiv_pos_as_xyz
'x, y, z'
'-x, -y, z'
'-x+1/4, y+1/4, z+1/4'
'x+3/4, -y+3/4, z+1/4'
'x, y+1/2, z+1/2'
'-x, -y+1/2, z+1/2'
'-x+1/4, y+3/4, z+3/4'
'x+3/4, -y+5/4, z+3/4'
'x+1/2, y, z+1/2'
'-x+1/2, -y, z+1/2'
'-x+3/4, y+1/4, z+3/4'
'x+5/4, -y+3/4, z+3/4'
'x+1/2, y+1/2, z'
'-x+1/2, -y+1/2, z'
'-x+3/4, y+3/4, z+1/4'
'x+5/4, -y+5/4, z+1/4'

loop_
_atom_site_label
_atom_site_type_symbol
_atom_site_fract_x
_atom_site_fract_y
_atom_site_fract_z
_atom_site_U_iso_or_equiv
_atom_site_adp_type
_atom_site_occupancy
_atom_site_symmetry_multiplicity
_atom_site_calc_flag
_atom_site_refinement_flags
_atom_site_disorder_assembly
_atom_site_disorder_group
Ga1 Ga 0.13493(6) 0.13470(3) 0.30885(11) 0.0205(2) Uani 1 1 d . . .
Ge1 Ge 0.0000 0.0000 0.33062(18) 0.0236(3) Uani 1 2 d S . .
S1 S 0.04778(17) 0.07588(8) 0.5104(3) 0.0271(5) Uani 1 1 d . . .
S2 S 0.06081(17) 0.13647(8) 0.0229(3) 0.0287(5) Uani 1 1 d . . .
S3 S 0.10687(17) 0.22751(8) 0.4059(3) 0.0297(5) Uani 1 1 d . . .
Na1 Na 0.1686(4) 0.0448(2) 0.8396(7) 0.0893(16) Uani 1 1 d . . .

loop_
_atom_site_aniso_label
_atom_site_aniso_U_11
_atom_site_aniso_U_22
_atom_site_aniso_U_33
_atom_site_aniso_U_23
_atom_site_aniso_U_13
_atom_site_aniso_U_12
Ga1 0.0145(4) 0.0234(4) 0.0235(5) -0.0015(4) -0.0023(4) -0.0006(3)
Ge1 0.0202(6) 0.0235(5) 0.0272(7) 0.000 0.000 -0.0015(5)
S1 0.0288(13) 0.0321(11) 0.0205(11) -0.0038(10) 0.0045(9) -0.0047(9)
S2 0.0172(11) 0.0431(12) 0.0258(12) 0.0036(11) -0.0014(10) -0.0021(9)
S3 0.0232(11) 0.0243(11) 0.0417(13) -0.0045(10) -0.0059(10) -0.0011(9)
Na1 0.078(4) 0.142(4) 0.048(3) 0.021(3) 0.024(3) 0.046(3)

loop_
_atom_type_symbol
_atom_type_description
_atom_type_scat_dispersion_real
_atom_type_scat_dispersion_imag
_atom_type_scat_source
S S 0.1250 0.1230 'International Tables Vol C Tables 4.2.6.8 and 6.1.1.4'
Na Na 0.0360 0.0250 'International Tables Vol C Tables 4.2.6.8 and 6.1.1.4'
Ga Ga 0.2310 1.6080 'International Tables Vol C Tables 4.2.6.8 and 6.1.1.4'
Ge Ge 0.1550 1.8000 'International Tables Vol C Tables 4.2.6.8 and 6.1.1.4'

loop_
_geom_angle_atom_site_label_1
_geom_angle_atom_site_label_2
_geom_angle_atom_site_label_3
_geom_angle
_geom_angle_site_symmetry_1
_geom_angle_site_symmetry_3
S2 Ga1 S3 112.75(7) 16_445 .
S2 Ga1 S1 114.39(8) 16_445 .
S3 Ga1 S1 106.08(8) . .
S2 Ga1 S2 106.83(9) 16_445 .
S3 Ga1 S2 101.98(8) . .
S1 Ga1 S2 114.23(8) . .
S3 Ge1 S3 110.95(13) 8_444 7_544
S3 Ge1 S1 107.24(7) 8_444 2
S3 Ge1 S1 111.36(8) 7_544 2
S3 Ge1 S1 111.36(8) 8_444 .
S3 Ge1 S1 107.24(7) 7_544 .
S1 Ge1 S1 108.71(11) 2 .
Ge1 S1 Ga1 101.71(8) . .
Ge1 S1 Na1 115.38(13) . .
Ga1 S1 Na1 115.51(14) . .
Ge1 S1 Na1 129.73(12) . 8_444
Ga1 S1 Na1 79.85(9) . 8_444
Na1 S1 Na1 108.26(16) . 8_444
Ga1 S2 Ga1 106.38(9) 8_444 .
Ga1 S2 Na1 110.98(13) 8_444 1_554
Ga1 S2 Na1 103.19(13) . 1_554
Ge1 S3 Ga1 105.59(8) 3 .
Ge1 S3 Na1 116.16(14) 3 8_444
Ga1 S3 Na1 96.38(12) . 8_444
Ge1 S3 Na1 115.69(12) 3 3_554
Ga1 S3 Na1 105.88(13) . 3_554
Na1 S3 Na1 114.12(10) 8_444 3_554
S3 Na1 S3 113.50(15) 16_445 7_545
S3 Na1 S2 140.7(2) 16_445 1_556
S3 Na1 S2 87.78(14) 7_545 1_556
S3 Na1 S1 94.75(15) 16_445 .
S3 Na1 S1 139.0(2) 7_545 .
S2 Na1 S1 88.01(13) 1_556 .
S3 Na1 S1 71.05(13) 16_445 16_445
S3 Na1 S1 132.1(2) 7_545 16_445
S2 Na1 S1 70.34(12) 1_556 16_445
S1 Na1 S1 83.89(12) . 16_445

loop_
_geom_bond_atom_site_label_1
_geom_bond_atom_site_label_2
_geom_bond_distance
_geom_bond_site_symmetry_2
Ga1 S2 2.249(2) 16_445
Ga1 S3 2.252(2) .
Ga1 S1 2.260(2) .
Ga1 S2 2.275(2) .
Ge1 S3 2.243(2) 8_444
Ge1 S3 2.243(2) 7_544
Ge1 S1 2.244(2) 2
Ge1 S1 2.244(2) .
S1 Na1 2.912(5) .
S1 Na1 3.397(5) 8_444
S2 Ga1 2.249(2) 8_444
S2 Na1 2.812(5) 1_554
S3 Ge1 2.243(2) 3
S3 Na1 2.738(5) 8_444
S3 Na1 2.781(5) 3_554
Na1 S3 2.738(5) 16_445
Na1 S3 2.781(5) 7_545
Na1 S2 2.812(5) 1_556
Na1 S1 3.397(5) 16_445
